data_4023172
loop_
_publ_author_name
'Akemi Ryoda'
'Nana Yajima'
'Toyokazu Haga'
'Takuya Kumamoto'
'Waka Nakanishi'
'Masatoshi Kawahata'
'Kentaro Yamaguchi'
'Tsutomu Ishikawa'

_publ_contact_author_address
;Graduate School of Pharmaceutical Sciences
Chiba University
1-33 Yayoi-cho
Inage-ku
Chiba-shi
Chiba 263-8522
Japan
;
_publ_contact_author_email benti@p.chiba-u.ac.jp
_publ_contact_author_fax 81(43)2902910
_publ_contact_author_name 'Professor Tsutomu Ishikawa'
_publ_contact_author_phone 81(43)2902910
_publ_section_title
;
 Optical Resolution of (\+-)-1,2-Bis(2-methylphenyl)ethylene-1,2-diamine
 as a Chiral Framework for 2-Iminoimidazolidine with 2-Methylphenyl
 Pendant and the Guanidine-Catalyzed Asymmetric Michael Reaction
 of tert-Butyl Diphenyliminoacetate and Ethyl Acrylate
;
_journal_name_full 'Journal of Organic Chemistry'
_journal_page_first 133
_journal_page_last 141
_journal_paper_doi 10.1021/jo701923z
_journal_volume 73
_journal_year 2008
_chemical_absolute_configuration rm
_chemical_formula_moiety 'C26 H29 N3 O'
_chemical_formula_sum 'C26 H29 N3 O'
_chemical_formula_weight 399.52
_chemical_name_systematic
; 
 ? 
;
_space_group_IT_number 18
_symmetry_cell_setting orthorhombic
_symmetry_space_group_name_Hall 'P 2 2ab'
_symmetry_space_group_name_H-M 'P 21 21 2'
_atom_sites_solution_hydrogens geom
_atom_sites_solution_primary direct
_atom_sites_solution_secondary difmap
_audit_creation_method SHELXL-97
_cell_angle_alpha 90.00
_cell_angle_beta 90.00
_cell_angle_gamma 90.00
_cell_formula_units_Z 4
_cell_length_a 27.759(4)
_cell_length_b 7.6628(10)
_cell_length_c 10.4877(14)
_cell_measurement_reflns_used 3519
_cell_measurement_temperature 173
_cell_measurement_theta_max 23.28
_cell_measurement_theta_min 2.43
_cell_volume 2230.9(5)
_computing_cell_refinement SMART
_computing_data_collection 'SMART (Bruker, 1988)'
_computing_data_reduction 'SAINT (Bruker, 1998)'
_computing_molecular_graphics 'ORTEP-3 for WIndows (Farrugia, 1997)'
_computing_publication_material SHELXL-97
_computing_structure_refinement 'SHELXL-97 (Sheldrick, 1997)'
_computing_structure_solution 'SHELXS-97 (Sheldrick, 1990)'
_diffrn_ambient_temperature 173
_diffrn_detector_area_resol_mean 8.333
_diffrn_measured_fraction_theta_full 0.993
_diffrn_measured_fraction_theta_max 0.938
_diffrn_measurement_device_type 'Bruker APEX II CCD area detector'
_diffrn_measurement_method '\f and\w scans'
_diffrn_radiation_monochromator graphite
_diffrn_radiation_source 'fine-focus sealed tube'
_diffrn_radiation_type MoK\a
_diffrn_radiation_wavelength 0.71073
_diffrn_reflns_av_R_equivalents 0.0325
_diffrn_reflns_av_sigmaI/netI 0.0458
_diffrn_reflns_limit_h_max 24
_diffrn_reflns_limit_h_min -36
_diffrn_reflns_limit_k_max 10
_diffrn_reflns_limit_k_min -6
_diffrn_reflns_limit_l_max 13
_diffrn_reflns_limit_l_min -13
_diffrn_reflns_number 12064
_diffrn_reflns_theta_full 25.00
_diffrn_reflns_theta_max 28.51
_diffrn_reflns_theta_min 1.94
_diffrn_standards_decay_% 0
_diffrn_standards_number 0
_exptl_absorpt_coefficient_mu 0.073
_exptl_absorpt_correction_T_max 0.9855
_exptl_absorpt_correction_T_min 0.9727
_exptl_absorpt_correction_type empirical
_exptl_absorpt_process_details 'SADABS Sheldrick 1996'
_exptl_crystal_colour colourless
_exptl_crystal_density_diffrn 1.190
_exptl_crystal_density_method 'not measured'
_exptl_crystal_description cubic
_exptl_crystal_F_000 856
_exptl_crystal_size_max 0.38
_exptl_crystal_size_mid 0.30
_exptl_crystal_size_min 0.20
_refine_diff_density_max 0.222
_refine_diff_density_min -0.180
_refine_diff_density_rms 0.038
_refine_ls_abs_structure_details 'Flack H D (1983), Acta Cryst. A39, 876-881'
_refine_ls_abs_structure_Flack -4(2)
_refine_ls_extinction_method none
_refine_ls_goodness_of_fit_ref 1.080
_refine_ls_hydrogen_treatment mixed
_refine_ls_matrix_type full
_refine_ls_number_parameters 277
_refine_ls_number_reflns 5160
_refine_ls_number_restraints 0
_refine_ls_restrained_S_all 1.080
_refine_ls_R_factor_all 0.0725
_refine_ls_R_factor_gt 0.0468
_refine_ls_shift/su_max 0.022
_refine_ls_shift/su_mean 0.001
_refine_ls_structure_factor_coef Fsqd
_refine_ls_weighting_details 'calc w=1/[\s^2^(Fo^2^)+(0.0687P)^2^+0.0000P] where P=(Fo^2^+2Fc^2^)/3'
_refine_ls_weighting_scheme calc
_refine_ls_wR_factor_gt 0.1180
_refine_ls_wR_factor_ref 0.1355
_reflns_number_gt 3670
_reflns_number_total 5160
_reflns_threshold_expression I>2\s(I)
_cod_data_source_file jo701923z-File003.cif
_cod_data_source_block szwn013p212121
_cod_database_code 4023172

loop_
_symmetry_equiv_pos_as_xyz
'x, y, z'
'-x, -y, z'
'x+1/2, -y+1/2, -z'
'-x+1/2, y+1/2, -z'

loop_
_atom_site_label
_atom_site_type_symbol
_atom_site_fract_x
_atom_site_fract_y
_atom_site_fract_z
_atom_site_U_iso_or_equiv
_atom_site_adp_type
_atom_site_occupancy
_atom_site_symmetry_multiplicity
_atom_site_calc_flag
_atom_site_refinement_flags
_atom_site_disorder_assembly
_atom_site_disorder_group
N1 N 0.93191(6) 0.9114(2) 0.69603(15) 0.0424(4) Uani 1 1 d . . .
N3 N 0.91249(5) 0.7588(2) 0.89224(15) 0.0390(4) Uani 1 1 d . . .
C12 C 0.84735(7) 0.6999(3) 1.05150(17) 0.0383(4) Uani 1 1 d . . .
C18 C 0.93932(7) 0.7573(3) 0.6162(2) 0.0468(5) Uani 1 1 d . . .
H18 H 0.9359 0.6496 0.6692 0.056 Uiso 1 1 calc R . .
C1 C 0.91632(6) 0.9003(2) 0.81049(18) 0.0368(4) Uani 1 1 d . . .
N2 N 0.89936(6) 1.0460(2) 0.87324(16) 0.0471(4) Uani 1 1 d . . .
C17 C 0.82038(7) 0.6090(3) 0.96284(19) 0.0437(5) Uani 1 1 d . . .
H17 H 0.8298 0.6086 0.8758 0.052 Uiso 1 1 calc R . .
C6 C 0.89354(7) 1.1184(3) 1.10204(19) 0.0415(5) Uani 1 1 d . . .
C3 C 0.89052(6) 0.8083(3) 1.01276(18) 0.0376(4) Uani 1 1 d . . .
H3 H 0.9154 0.7997 1.0813 0.045 Uiso 1 1 calc R . .
O1 O 1.02664(6) 0.7560(2) 0.6420(2) 0.0744(6) Uani 1 1 d . . .
H27 H 1.0425(13) 0.876(6) 0.661(4) 0.135(14) Uiso 1 1 d . . .
C2 C 0.87701(7) 1.0038(3) 0.99455(18) 0.0387(4) Uani 1 1 d . . .
H2 H 0.8413 1.0141 0.9858 0.046 Uiso 1 1 calc R . .
C26 C 0.84496(7) 0.5250(3) 0.58558(19) 0.0480(5) Uani 1 1 d . . .
H26 H 0.8711 0.4454 0.5788 0.058 Uiso 1 1 calc R . .
C13 C 0.83219(8) 0.7015(3) 1.1780(2) 0.0490(5) Uani 1 1 d . . .
H13 H 0.8504 0.7635 1.2400 0.059 Uiso 1 1 calc R . .
C21 C 0.85229(8) 0.6977(3) 0.55510(18) 0.0475(5) Uani 1 1 d . . .
C20 C 0.90088(8) 0.7568(3) 0.5098(2) 0.0568(6) Uani 1 1 d . . .
H20A H 0.8980 0.8761 0.4745 0.068 Uiso 1 1 calc R . .
H20B H 0.9117 0.6789 0.4402 0.068 Uiso 1 1 calc R . .
C16 C 0.77960(7) 0.5185(3) 1.0008(2) 0.0514(5) Uani 1 1 d . . .
H16 H 0.7616 0.4542 0.9397 0.062 Uiso 1 1 calc R . .
C25 C 0.80068(8) 0.4645(4) 0.6257(2) 0.0576(6) Uani 1 1 d . . .
H25 H 0.7966 0.3446 0.6459 0.069 Uiso 1 1 calc R . .
C15 C 0.76485(8) 0.5208(3) 1.1260(2) 0.0543(6) Uani 1 1 d . . .
H15 H 0.7368 0.4586 1.1513 0.065 Uiso 1 1 calc R . .
C7 C 0.86147(8) 1.1841(4) 1.1888(2) 0.0595(6) Uani 1 1 d . . .
H7 H 0.8280 1.1647 1.1763 0.071 Uiso 1 1 calc R . .
C22 C 0.81340(10) 0.8102(4) 0.5668(2) 0.0645(7) Uani 1 1 d . . .
H22 H 0.8172 0.9303 0.5468 0.077 Uiso 1 1 calc R . .
C5 C 0.95042(7) 0.6269(3) 0.8995(2) 0.0539(6) Uani 1 1 d . . .
H5A H 0.9785 0.6660 0.8504 0.065 Uiso 1 1 calc R . .
H5B H 0.9385 0.5167 0.8642 0.065 Uiso 1 1 calc R . .
H5C H 0.9597 0.6096 0.9887 0.065 Uiso 1 1 calc R . .
C11 C 0.94195(8) 1.1549(4) 1.1184(3) 0.0687(8) Uani 1 1 d . . .
H11 H 0.9649 1.1159 1.0577 0.082 Uiso 1 1 calc R . .
C14 C 0.79100(9) 0.6136(3) 1.2141(2) 0.0568(6) Uani 1 1 d . . .
H14 H 0.7807 0.6174 1.3004 0.068 Uiso 1 1 calc R . .
C10 C 0.95659(10) 1.2495(5) 1.2250(3) 0.0955(11) Uani 1 1 d . . .
H10 H 0.9898 1.2741 1.2371 0.115 Uiso 1 1 calc R . .
C23 C 0.76906(9) 0.7484(5) 0.6076(2) 0.0709(8) Uani 1 1 d . . .
H23 H 0.7428 0.8271 0.6153 0.085 Uiso 1 1 calc R . .
C24 C 0.76251(9) 0.5773(5) 0.6367(2) 0.0676(8) Uani 1 1 d . . .
H24 H 0.7319 0.5363 0.6642 0.081 Uiso 1 1 calc R . .
C19 C 0.98841(9) 0.7603(4) 0.5550(2) 0.0649(7) Uani 1 1 d . . .
H19A H 0.9912 0.6588 0.4971 0.078 Uiso 1 1 calc R . .
H19B H 0.9912 0.8672 0.5026 0.078 Uiso 1 1 calc R . .
C4 C 0.87755(10) 1.1891(3) 0.8027(2) 0.0638(6) Uani 1 1 d . . .
H4A H 0.8927 1.1984 0.7186 0.077 Uiso 1 1 calc R . .
H4B H 0.8822 1.2984 0.8497 0.077 Uiso 1 1 calc R . .
H4C H 0.8430 1.1670 0.7923 0.077 Uiso 1 1 calc R . .
C9 C 0.92380(11) 1.3076(4) 1.3125(3) 0.0880(10) Uani 1 1 d . . .
H9 H 0.9342 1.3690 1.3862 0.106 Uiso 1 1 calc R . .
C8 C 0.87638(11) 1.2770(5) 1.2931(3) 0.0863(10) Uani 1 1 d . . .
H8 H 0.8533 1.3200 1.3522 0.104 Uiso 1 1 calc R . .

loop_
_atom_site_aniso_label
_atom_site_aniso_U_11
_atom_site_aniso_U_22
_atom_site_aniso_U_33
_atom_site_aniso_U_23
_atom_site_aniso_U_13
_atom_site_aniso_U_12
N1 0.0501(9) 0.0347(9) 0.0423(9) -0.0058(8) 0.0005(7) 0.0011(7)
N3 0.0388(8) 0.0339(8) 0.0442(9) -0.0007(8) -0.0012(7) 0.0084(7)
C12 0.0448(10) 0.0357(10) 0.0343(9) 0.0001(9) -0.0079(8) 0.0068(9)
C18 0.0556(12) 0.0394(11) 0.0454(11) -0.0101(11) 0.0040(9) 0.0009(10)
C1 0.0383(9) 0.0306(9) 0.0414(10) -0.0032(9) -0.0075(8) 0.0002(8)
N2 0.0684(11) 0.0335(9) 0.0393(8) -0.0012(8) 0.0000(8) 0.0128(8)
C17 0.0476(11) 0.0470(12) 0.0365(10) -0.0017(9) -0.0030(8) 0.0031(10)
C6 0.0410(10) 0.0419(11) 0.0415(10) -0.0095(10) -0.0034(8) 0.0063(9)
C3 0.0395(10) 0.0375(10) 0.0356(9) -0.0037(9) -0.0090(8) 0.0038(9)
O1 0.0516(10) 0.0477(10) 0.1237(16) -0.0139(11) 0.0051(10) 0.0012(8)
C2 0.0377(9) 0.0368(11) 0.0418(10) -0.0048(10) -0.0031(8) 0.0039(8)
C26 0.0486(12) 0.0551(13) 0.0403(10) -0.0093(11) -0.0088(9) 0.0097(11)
C13 0.0675(14) 0.0439(12) 0.0355(10) -0.0008(10) -0.0053(9) -0.0038(11)
C21 0.0601(13) 0.0530(13) 0.0295(9) -0.0118(10) -0.0134(9) 0.0069(11)
C20 0.0814(16) 0.0519(13) 0.0370(11) -0.0093(11) -0.0031(10) 0.0001(12)
C16 0.0472(12) 0.0558(14) 0.0513(12) -0.0014(12) -0.0095(10) -0.0043(11)
C25 0.0546(13) 0.0683(16) 0.0498(12) -0.0096(13) -0.0125(10) -0.0003(13)
C15 0.0507(12) 0.0575(14) 0.0547(13) 0.0124(13) 0.0018(10) -0.0007(11)
C7 0.0515(12) 0.0760(17) 0.0510(12) -0.0222(13) -0.0058(10) 0.0171(12)
C22 0.0863(18) 0.0547(14) 0.0525(13) -0.0112(12) -0.0247(13) 0.0214(14)
C5 0.0531(12) 0.0456(12) 0.0631(13) 0.0066(12) -0.0020(10) 0.0187(10)
C11 0.0447(12) 0.0811(19) 0.0804(17) -0.0363(16) -0.0053(12) 0.0002(13)
C14 0.0733(15) 0.0563(14) 0.0409(11) 0.0040(12) 0.0076(10) -0.0003(12)
C10 0.0568(16) 0.115(3) 0.115(2) -0.057(2) -0.0296(16) 0.0034(17)
C23 0.0609(16) 0.093(2) 0.0592(14) -0.0274(17) -0.0183(12) 0.0290(16)
C24 0.0519(14) 0.096(2) 0.0550(14) -0.0199(15) -0.0130(11) 0.0098(15)
C19 0.0641(15) 0.0531(15) 0.0776(16) -0.0194(14) 0.0181(13) -0.0048(12)
C4 0.0930(17) 0.0408(12) 0.0578(14) 0.0057(12) 0.0090(13) 0.0212(13)
C9 0.093(2) 0.087(2) 0.0847(19) -0.0509(19) -0.0399(17) 0.0317(18)
C8 0.0810(18) 0.112(3) 0.0662(16) -0.0398(19) -0.0212(14) 0.0444(18)

loop_
_atom_type_symbol
_atom_type_description
_atom_type_scat_dispersion_real
_atom_type_scat_dispersion_imag
_atom_type_scat_source
C C 0.0033 0.0016 'International Tables Vol C Tables 4.2.6.8 and 6.1.1.4'
H H 0.0000 0.0000 'International Tables Vol C Tables 4.2.6.8 and 6.1.1.4'
N N 0.0061 0.0033 'International Tables Vol C Tables 4.2.6.8 and 6.1.1.4'
O O 0.0106 0.0060 'International Tables Vol C Tables 4.2.6.8 and 6.1.1.4'

loop_
_geom_angle_atom_site_label_1
_geom_angle_atom_site_label_2
_geom_angle_atom_site_label_3
_geom_angle
_geom_angle_site_symmetry_1
_geom_angle_site_symmetry_3
_geom_angle_publ_flag
C1 N1 C18 122.10(17) . . ?
C1 N3 C3 111.46(15) . . ?
C1 N3 C5 121.17(16) . . ?
C3 N3 C5 115.95(16) . . ?
C13 C12 C17 118.82(19) . . ?
C13 C12 C3 119.36(17) . . ?
C17 C12 C3 121.65(17) . . ?
N1 C18 C19 111.03(18) . . ?
N1 C18 C20 108.57(17) . . ?
C19 C18 C20 108.54(19) . . ?
N1 C18 H18 109.6 . . ?
C19 C18 H18 109.6 . . ?
C20 C18 H18 109.6 . . ?
N1 C1 N3 131.19(18) . . ?
N1 C1 N2 120.62(18) . . ?
N3 C1 N2 108.19(15) . . ?
C1 N2 C2 112.54(16) . . ?
C1 N2 C4 120.65(17) . . ?
C2 N2 C4 115.84(17) . . ?
C12 C17 C16 120.08(19) . . ?
C12 C17 H17 120.0 . . ?
C16 C17 H17 120.0 . . ?
C7 C6 C11 118.3(2) . . ?
C7 C6 C2 121.03(18) . . ?
C11 C6 C2 120.58(18) . . ?
N3 C3 C12 114.99(16) . . ?
N3 C3 C2 104.21(16) . . ?
C12 C3 C2 111.75(15) . . ?
N3 C3 H3 108.6 . . ?
C12 C3 H3 108.6 . . ?
C2 C3 H3 108.6 . . ?
C19 O1 H27 115(2) . . ?
N2 C2 C6 113.39(16) . . ?
N2 C2 C3 102.67(15) . . ?
C6 C2 C3 113.43(16) . . ?
N2 C2 H2 109.0 . . ?
C6 C2 H2 109.0 . . ?
C3 C2 H2 109.0 . . ?
C21 C26 C25 121.7(2) . . ?
C21 C26 H26 119.2 . . ?
C25 C26 H26 119.2 . . ?
C12 C13 C14 120.5(2) . . ?
C12 C13 H13 119.7 . . ?
C14 C13 H13 119.7 . . ?
C26 C21 C22 117.5(2) . . ?
C26 C21 C20 119.8(2) . . ?
C22 C21 C20 122.7(2) . . ?
C21 C20 C18 113.18(18) . . ?
C21 C20 H20A 108.9 . . ?
C18 C20 H20A 108.9 . . ?
C21 C20 H20B 108.9 . . ?
C18 C20 H20B 108.9 . . ?
H20A C20 H20B 107.8 . . ?
C15 C16 C17 120.8(2) . . ?
C15 C16 H16 119.6 . . ?
C17 C16 H16 119.6 . . ?
C24 C25 C26 120.2(3) . . ?
C24 C25 H25 119.9 . . ?
C26 C25 H25 119.9 . . ?
C16 C15 C14 119.4(2) . . ?
C16 C15 H15 120.3 . . ?
C14 C15 H15 120.3 . . ?
C6 C7 C8 121.7(2) . . ?
C6 C7 H7 119.1 . . ?
C8 C7 H7 119.1 . . ?
C23 C22 C21 120.4(3) . . ?
C23 C22 H22 119.8 . . ?
C21 C22 H22 119.8 . . ?
N3 C5 H5A 109.5 . . ?
N3 C5 H5B 109.5 . . ?
H5A C5 H5B 109.5 . . ?
N3 C5 H5C 109.5 . . ?
H5A C5 H5C 109.5 . . ?
H5B C5 H5C 109.5 . . ?
C6 C11 C10 119.2(2) . . ?
C6 C11 H11 120.4 . . ?
C10 C11 H11 120.4 . . ?
C15 C14 C13 120.4(2) . . ?
C15 C14 H14 119.8 . . ?
C13 C14 H14 119.8 . . ?
C9 C10 C11 120.9(2) . . ?
C9 C10 H10 119.5 . . ?
C11 C10 H10 119.5 . . ?
C24 C23 C22 121.2(2) . . ?
C24 C23 H23 119.4 . . ?
C22 C23 H23 119.4 . . ?
C23 C24 C25 119.1(3) . . ?
C23 C24 H24 120.5 . . ?
C25 C24 H24 120.5 . . ?
O1 C19 C18 114.1(2) . . ?
O1 C19 H19A 108.7 . . ?
C18 C19 H19A 108.7 . . ?
O1 C19 H19B 108.7 . . ?
C18 C19 H19B 108.7 . . ?
H19A C19 H19B 107.6 . . ?
N2 C4 H4A 109.5 . . ?
N2 C4 H4B 109.5 . . ?
H4A C4 H4B 109.5 . . ?
N2 C4 H4C 109.5 . . ?
H4A C4 H4C 109.5 . . ?
H4B C4 H4C 109.5 . . ?
C8 C9 C10 119.4(2) . . ?
C8 C9 H9 120.3 . . ?
C10 C9 H9 120.3 . . ?
C9 C8 C7 120.3(3) . . ?
C9 C8 H8 119.8 . . ?
C7 C8 H8 119.8 . . ?

loop_
_geom_bond_atom_site_label_1
_geom_bond_atom_site_label_2
_geom_bond_distance
_geom_bond_site_symmetry_2
_geom_bond_publ_flag
N1 C1 1.279(3) . ?
N1 C18 1.462(3) . ?
N3 C1 1.386(3) . ?
N3 C3 1.454(2) . ?
N3 C5 1.461(2) . ?
C12 C13 1.392(3) . ?
C12 C17 1.382(3) . ?
C12 C3 1.514(3) . ?
C18 C19 1.506(3) . ?
C18 C20 1.544(3) . ?
C18 H18 1.0000 . ?
C1 N2 1.379(2) . ?
N2 C2 1.452(3) . ?
N2 C4 1.455(3) . ?
C17 C16 1.386(3) . ?
C17 H17 0.9500 . ?
C6 C7 1.369(3) . ?
C6 C11 1.383(3) . ?
C6 C2 1.501(3) . ?
C3 C2 1.556(3) . ?
C3 H3 1.0000 . ?
O1 C19 1.400(3) . ?
O1 H27 1.04(5) . ?
C2 H2 1.0000 . ?
C26 C21 1.377(3) . ?
C26 C25 1.380(3) . ?
C26 H26 0.9500 . ?
C13 C14 1.380(3) . ?
C13 H13 0.9500 . ?
C21 C22 1.387(3) . ?
C21 C20 1.500(3) . ?
C20 H20A 0.9900 . ?
C20 H20B 0.9900 . ?
C16 C15 1.375(3) . ?
C16 H16 0.9500 . ?
C25 C24 1.372(4) . ?
C25 H25 0.9500 . ?
C15 C14 1.374(3) . ?
C15 H15 0.9500 . ?
C7 C8 1.370(4) . ?
C7 H7 0.9500 . ?
C22 C23 1.386(4) . ?
C22 H22 0.9500 . ?
C5 H5A 0.9800 . ?
C5 H5B 0.9800 . ?
C5 H5C 0.9800 . ?
C11 C10 1.393(4) . ?
C11 H11 0.9500 . ?
C14 H14 0.9500 . ?
C10 C9 1.367(4) . ?
C10 H10 0.9500 . ?
C23 C24 1.358(4) . ?
C23 H23 0.9500 . ?
C24 H24 0.9500 . ?
C19 H19A 0.9900 . ?
C19 H19B 0.9900 . ?
C4 H4A 0.9800 . ?
C4 H4B 0.9800 . ?
C4 H4C 0.9800 . ?
C9 C8 1.352(4) . ?
C9 H9 0.9500 . ?
C8 H8 0.9500 . ?

loop_
_geom_torsion_atom_site_label_1
_geom_torsion_atom_site_label_2
_geom_torsion_atom_site_label_3
_geom_torsion_atom_site_label_4
_geom_torsion
_geom_torsion_site_symmetry_1
_geom_torsion_site_symmetry_2
_geom_torsion_site_symmetry_3
_geom_torsion_site_symmetry_4
_geom_torsion_publ_flag
C1 N1 C18 C19 -130.7(2) . . . . ?
C1 N1 C18 C20 110.0(2) . . . . ?
C18 N1 C1 N3 14.7(3) . . . . ?
C18 N1 C1 N2 -165.14(18) . . . . ?
C3 N3 C1 N1 -177.61(19) . . . . ?
C5 N3 C1 N1 40.5(3) . . . . ?
C3 N3 C1 N2 2.3(2) . . . . ?
C5 N3 C1 N2 -139.66(19) . . . . ?
N1 C1 N2 C2 171.78(17) . . . . ?
N3 C1 N2 C2 -8.1(2) . . . . ?
N1 C1 N2 C4 29.2(3) . . . . ?
N3 C1 N2 C4 -150.73(19) . . . . ?
C13 C12 C17 C16 -1.3(3) . . . . ?
C3 C12 C17 C16 -176.60(19) . . . . ?
C1 N3 C3 C12 126.46(17) . . . . ?
C5 N3 C3 C12 -89.5(2) . . . . ?
C1 N3 C3 C2 3.80(19) . . . . ?
C5 N3 C3 C2 147.87(16) . . . . ?
C13 C12 C3 N3 161.87(18) . . . . ?
C17 C12 C3 N3 -22.9(3) . . . . ?
C13 C12 C3 C2 -79.6(2) . . . . ?
C17 C12 C3 C2 95.6(2) . . . . ?
C1 N2 C2 C6 132.78(18) . . . . ?
C4 N2 C2 C6 -82.7(2) . . . . ?
C1 N2 C2 C3 10.0(2) . . . . ?
C4 N2 C2 C3 154.53(18) . . . . ?
C7 C6 C2 N2 136.8(2) . . . . ?
C11 C6 C2 N2 -45.6(3) . . . . ?
C7 C6 C2 C3 -106.6(2) . . . . ?
C11 C6 C2 C3 71.0(3) . . . . ?
N3 C3 C2 N2 -7.93(18) . . . . ?
C12 C3 C2 N2 -132.70(16) . . . . ?
N3 C3 C2 C6 -130.68(16) . . . . ?
C12 C3 C2 C6 104.55(18) . . . . ?
C17 C12 C13 C14 0.1(3) . . . . ?
C3 C12 C13 C14 175.5(2) . . . . ?
C25 C26 C21 C22 0.3(3) . . . . ?
C25 C26 C21 C20 -179.01(18) . . . . ?
C26 C21 C20 C18 -71.1(3) . . . . ?
C22 C21 C20 C18 109.6(2) . . . . ?
N1 C18 C20 C21 -77.5(2) . . . . ?
C19 C18 C20 C21 161.8(2) . . . . ?
C12 C17 C16 C15 1.4(3) . . . . ?
C21 C26 C25 C24 -0.2(3) . . . . ?
C17 C16 C15 C14 -0.1(4) . . . . ?
C11 C6 C7 C8 -3.0(4) . . . . ?
C2 C6 C7 C8 174.6(3) . . . . ?
C26 C21 C22 C23 -0.1(3) . . . . ?
C20 C21 C22 C23 179.16(19) . . . . ?
C7 C6 C11 C10 3.0(4) . . . . ?
C2 C6 C11 C10 -174.7(3) . . . . ?
C16 C15 C14 C13 -1.1(4) . . . . ?
C12 C13 C14 C15 1.2(4) . . . . ?
C6 C11 C10 C9 -0.5(5) . . . . ?
C21 C22 C23 C24 -0.1(4) . . . . ?
C22 C23 C24 C25 0.3(4) . . . . ?
C26 C25 C24 C23 -0.1(3) . . . . ?
N1 C18 C19 O1 62.5(3) . . . . ?
C20 C18 C19 O1 -178.3(2) . . . . ?
C11 C10 C9 C8 -1.9(6) . . . . ?
C10 C9 C8 C7 1.9(6) . . . . ?
C6 C7 C8 C9 0.6(5) . . . . ?

loop_
_cod_related_entry_id
_cod_related_entry_database
_cod_related_entry_code
1 ChemSpider 9352129
